data_4318935
loop_
_publ_author_name
'Haruo Naruke'
'Toshihiro Yamase'

_publ_contact_author_address
; Chemical Resources Laboratory
Tokyo Institute of Technology
4259 Nagatsuta, Midori-ku, Yokohama 226-8503
Japan
;
_publ_contact_author_email ' hnaruke@res.titech.ac.jp'
_publ_contact_author_fax ' +81-(0)45-924-5276 '
_publ_contact_author_name ' Haruo Naruke'
_publ_contact_author_phone ' +81-(0)45-924-5271 '
_publ_section_title
;
 Structures of Novel R~2~Mo~5~O~18~ and R~6~Mo~12~O~45~ (R= Eu and Gd)
 Prepared by Thermal Decomposition of Polyoxomolybdate Precursor
 [R~2~(H~2~O)~12~Mo~8~O~27~].nH~2~O
;
_journal_name_full 'Inorganic Chemistry'
_journal_page_first 6514
_journal_page_last 6520
_journal_paper_doi 10.1021/ic025697z
_journal_volume 41
_journal_year 2002
_chemical_formula_moiety 'Eu2 Mo5 O18 '
_chemical_formula_sum 'Eu2 Mo5 O18'
_chemical_formula_weight 1071.61
_space_group_IT_number 60
_symmetry_cell_setting orthorhombic
_symmetry_Int_Tables_number 60
_symmetry_space_group_name_Hall '-P 2n 2ab'
_symmetry_space_group_name_H-M 'P b c n'
_cell_angle_alpha 90
_cell_angle_beta 90
_cell_angle_gamma 90
_cell_formula_units_Z 4
_cell_length_a 19.2612(7)
_cell_length_b 9.4618(3)
_cell_length_c 9.3779(3)
_cell_measurement_reflns_used 15568
_cell_measurement_temperature 296.2
_cell_measurement_theta_max 27.8
_cell_measurement_theta_min 2.2
_cell_volume 1709.08(10)
_computing_cell_refinement PROCESS-AUTO
_computing_data_collection PROCESS-AUTO
_computing_data_reduction 'teXsan Ver. 1.11'
_computing_publication_material 'teXsan Ver. 1.11'
_computing_structure_refinement 'teXsan Ver. 1.11'
_computing_structure_solution SIR92
_diffrn_detector_area_resol_mean 10.00
_diffrn_measured_fraction_theta_full 0.9927
_diffrn_measured_fraction_theta_max 0.9927
_diffrn_measurement_device_type 'Rigaku RAXIS-RAPID Imaging Plate'
_diffrn_measurement_method \w
_diffrn_radiation_type 'Mo K\a'
_diffrn_radiation_wavelength 0.7107
_diffrn_reflns_av_R_equivalents 0.024
_diffrn_reflns_limit_h_max 25
_diffrn_reflns_limit_h_min -25
_diffrn_reflns_limit_k_max 12
_diffrn_reflns_limit_k_min -12
_diffrn_reflns_limit_l_max 12
_diffrn_reflns_limit_l_min -12
_diffrn_reflns_number 8835
_diffrn_reflns_theta_full 27.90
_diffrn_reflns_theta_max 27.90
_exptl_absorpt_coefficient_mu 10.834
_exptl_absorpt_correction_T_max 0.244
_exptl_absorpt_correction_T_min 0.119
_exptl_absorpt_correction_type numerical
_exptl_absorpt_process_details '(Higashi, 1999a,b)'
_exptl_crystal_colour colorless
_exptl_crystal_density_diffrn 4.164
_exptl_crystal_density_method 'not measured'
_exptl_crystal_description block
_exptl_crystal_size_max 0.080
_exptl_crystal_size_mid 0.150
_exptl_crystal_size_min 0.100
_refine_diff_density_max 1.39
_refine_diff_density_min -1.94
_refine_ls_extinction_coef 0.0027(1)
_refine_ls_extinction_method 'Zachariasen(1967) type 2 Gaussian isotropic'
_refine_ls_goodness_of_fit_ref 0.839
_refine_ls_number_parameters 115
_refine_ls_number_reflns 2037
_refine_ls_R_factor_gt 0.0251
_refine_ls_shift/su_max 0.0006
_refine_ls_structure_factor_coef Fsqd
_refine_ls_weighting_details 'w = 1/[\s^2^(Fo^2^) + (0.04000(Max(Fo^2^,0) + 2Fc^2^)/3)^2^]'
_refine_ls_weighting_scheme calc
_refine_ls_wR_factor_ref 0.0679
_reflns_number_gt 1725
_reflns_number_total 2038
_reflns_threshold_expression F^2^>2.0\s(F^2^)
_cod_data_source_file ic025697z_2.cif
_cod_data_source_block eu2mo5
_cod_original_cell_volume 1709.1(2)
_cod_original_formula_sum 'Eu2 Mo5 O18 '
_cod_database_code 4318935

loop_
_symmetry_equiv_pos_as_xyz
x,y,z
1/2-x,1/2-y,1/2+z
1/2+x,1/2-y,-z
-x,y,1/2-z
-x,-y,-z
1/2+x,1/2+y,1/2-z
1/2-x,1/2+y,z
x,-y,1/2+z

loop_
_atom_site_label
_atom_site_type_symbol
_atom_site_fract_x
_atom_site_fract_y
_atom_site_fract_z
_atom_site_U_iso_or_equiv
_atom_site_adp_type
_atom_site_occupancy
_atom_site_calc_flag
_atom_site_refinement_flags
_atom_site_disorder_assembly
_atom_site_disorder_group
Eu1 Eu 0.38530(1) 0.76762(3) -0.02709(3) 0.01149(8) Uani 1.00 d . . .
Mo1 Mo 0.30132(3) 0.86780(5) 0.32386(6) 0.0147(1) Uani 1.00 d . . .
Mo2 Mo 0.5000 0.96428(7) 0.2500 0.0109(1) Uani 1.00 d S . .
Mo3 Mo 0.41008(3) 0.64312(5) -0.43886(6) 0.0137(1) Uani 1.00 d . . .
O1 O 0.3840(2) 0.5329(5) 0.0590(6) 0.028(1) Uani 1.00 d . . .
O2 O 0.4306(2) 0.8603(5) 0.1853(5) 0.024(1) Uani 1.00 d . . .
O3 O 0.4678(2) 0.9288(5) -0.1142(5) 0.019(1) Uani 1.00 d . . .
O4 O 0.5042(2) 0.6593(5) -0.0116(6) 0.029(1) Uani 1.00 d . . .
O5 O 0.4017(3) 0.7048(6) -0.2669(6) 0.033(1) Uani 1.00 d . . .
O6 O 0.2954(2) 0.8253(5) 0.1444(5) 0.025(1) Uani 1.00 d . . .
O7 O 0.3560(3) 0.7474(6) 0.4345(6) 0.037(2) Uani 1.00 d . . .
O8 O 0.3241(2) 1.0423(5) 0.3506(6) 0.026(1) Uani 1.00 d . . .
O9 O 0.2194(2) 0.8458(5) 0.3933(6) 0.028(1) Uani 1.00 d . . .

loop_
_atom_site_aniso_label
_atom_site_aniso_U_11
_atom_site_aniso_U_22
_atom_site_aniso_U_33
_atom_site_aniso_U_12
_atom_site_aniso_U_13
_atom_site_aniso_U_23
Eu1 0.0132(2) 0.0112(2) 0.0100(2) -0.0008(1) -0.00029(10) 0.0001(1)
Mo1 0.0150(2) 0.0149(2) 0.0142(3) -0.0031(2) -0.0003(2) -0.0008(2)
Mo2 0.0131(3) 0.0109(3) 0.0087(3) 0.0000 -0.0008(2) 0.0000
Mo3 0.0149(2) 0.0128(2) 0.0133(2) 0.0001(2) 0.0006(2) -0.0036(2)
O1 0.025(2) 0.016(2) 0.044(3) 0.002(2) 0.002(2) 0.007(2)
O2 0.031(2) 0.025(2) 0.015(2) -0.014(2) -0.003(2) 0.001(2)
O3 0.024(2) 0.018(2) 0.014(2) -0.003(2) -0.001(2) 0.004(2)
O4 0.019(2) 0.020(2) 0.047(3) 0.001(2) 0.006(2) 0.011(2)
O5 0.043(3) 0.036(3) 0.020(3) -0.005(2) 0.002(2) -0.011(2)
O6 0.019(2) 0.033(3) 0.022(2) -0.003(2) 0.002(2) -0.006(2)
O7 0.027(3) 0.054(4) 0.031(3) 0.010(2) -0.003(2) 0.020(3)
O8 0.025(2) 0.025(2) 0.029(3) -0.002(2) 0.002(2) -0.010(2)
O9 0.026(2) 0.030(3) 0.028(3) -0.010(2) 0.008(2) -0.002(2)

loop_
_atom_type_symbol
_atom_type_description
_atom_type_scat_dispersion_real
_atom_type_scat_dispersion_imag
_atom_type_scat_source
Eu Eu -0.158 3.668
;International Tables for Crystallography
(1992, Vol. C, Tables 4.2.6.8 and 6.1.1.1)
;
Mo Mo -1.683 0.686
;International Tables for Crystallography
(1992, Vol. C, Tables 4.2.6.8 and 6.1.1.1)
;
O O 0.011 0.006
;International Tables for Crystallography
(1992, Vol. C, Tables 4.2.6.8 and 6.1.1.1)
;

loop_
_geom_angle_atom_site_label_1
_geom_angle_atom_site_label_2
_geom_angle_atom_site_label_3
_geom_angle
_geom_angle_site_symmetry_1
_geom_angle_site_symmetry_2
_geom_angle_site_symmetry_3
_geom_angle_publ_flag
O2 EU1 O5 149.2(2) . . . yes
O2 EU1 O3 78.5(2) . . . yes
O2 EU1 O1 93.8(2) . . . yes
O2 EU1 O9 138.0(2) . . 2_564 yes
O2 EU1 O6 67.6(2) . . . yes
O2 EU1 O8 107.7(2) . . 8_574 yes
O2 EU1 O4 76.4(2) . . . yes
O5 EU1 O3 74.9(2) . . . yes
O5 EU1 O1 95.2(2) . . . yes
O5 EU1 O9 72.7(2) . . 2_564 yes
O5 EU1 O6 142.0(2) . . . yes
O5 EU1 O8 78.5(2) . . 8_574 yes
O5 EU1 O4 80.2(2) . . . yes
O3 EU1 O1 137.4(1) . . . yes
O3 EU1 O9 138.5(2) . . 2_564 yes
O3 EU1 O6 124.6(2) . . . yes
O3 EU1 O8 71.6(2) . . 8_574 yes
O3 EU1 O4 70.6(1) . . . yes
O1 EU1 O9 71.2(2) . . 2_564 yes
O1 EU1 O6 88.7(2) . . . yes
O1 EU1 O8 148.1(2) . . 8_574 yes
O1 EU1 O4 66.8(1) . . . yes
O9 EU1 O6 73.0(2) 2_564 . . yes
O9 EU1 O8 77.1(2) 2_564 . 8_574 yes
O9 EU1 O4 126.9(2) 2_564 . . yes
O6 EU1 O8 78.5(2) . . 8_574 yes
O6 EU1 O4 134.7(2) . . . yes
O8 EU1 O4 140.3(2) 8_574 . . yes
O9 MO1 O8 107.1(2) . . . yes
O9 MO1 O6 106.2(2) . . . yes
O9 MO1 O7 103.5(2) . . . yes
O8 MO1 O6 112.3(2) . . . yes
O8 MO1 O7 111.1(3) . . . yes
O6 MO1 O7 115.8(3) . . . yes
O3 MO2 O3 108.9(3) 5_675 . 8_575 yes
O3 MO2 O2 110.0(2) 5_675 . . yes
O3 MO2 O2 107.8(2) 5_675 . 4_655 yes
O3 MO2 O2 107.8(2) 8_575 . . yes
O3 MO2 O2 110.0(2) 8_575 . 4_655 yes
O2 MO2 O2 112.4(3) . . 4_655 yes
O4 MO3 O5 108.2(3) 4_654 . . yes
O4 MO3 O1 111.0(2) 4_654 . 8_564 yes
O4 MO3 O7 108.5(3) 4_654 . 1_554 yes
O5 MO3 O1 107.9(3) . . 8_564 yes
O5 MO3 O7 111.4(3) . . 1_554 yes
O1 MO3 O7 109.8(2) 8_564 . 1_554 yes

loop_
_geom_bond_atom_site_label_1
_geom_bond_atom_site_label_2
_geom_bond_distance
_geom_bond_site_symmetry_1
_geom_bond_site_symmetry_2
_geom_bond_publ_flag
EU1 O2 2.344(5) . . yes
EU1 O5 2.347(5) . . yes
EU1 O3 2.349(4) . . yes
EU1 O1 2.363(5) . . yes
EU1 O9 2.404(4) . 2_564 yes
EU1 O6 2.426(4) . . yes
EU1 O8 2.437(4) . 8_574 yes
EU1 O4 2.514(5) . . yes
MO1 O9 1.719(4) . . yes
MO1 O8 1.727(4) . . yes
MO1 O6 1.734(5) . . yes
MO1 O7 1.867(5) . . yes
MO2 O3 1.741(4) . 5_675 yes
MO2 O3 1.741(4) . 8_575 yes
MO2 O2 1.768(4) . . yes
MO2 O2 1.768(4) . 4_655 yes
MO3 O4 1.722(5) . 4_654 yes
MO3 O5 1.723(5) . . yes
MO3 O1 1.740(5) . 8_564 yes
MO3 O7 1.862(5) . 1_554 yes

loop_
_geom_contact_atom_site_label_1
_geom_contact_atom_site_label_2
_geom_contact_distance
_geom_contact_site_symmetry_1
_geom_contact_site_symmetry_2
_geom_contact_publ_flag
EU1 EU1 6.0831(6) . 4_654 yes
EU1 EU1 6.2546(6) . 5_675 yes
EU1 EU1 6.4284(4) . 8_575 yes
EU1 EU1 6.4284(4) . 8_574 yes
EU1 EU1 6.7402(6) . 5_665 yes
EU1 EU1 6.8215(6) . 4_655 yes
EU1 EU1 6.9017(4) . 8_565 yes
EU1 EU1 6.9017(4) . 8_564 yes
EU1 EU1 7.0187(4) . 2_565 yes
EU1 EU1 7.0187(4) . 2_564 yes
EU1 EU1 7.0389(4) . 7_555 yes
EU1 EU1 7.0389(4) . 7_545 yes
EU1 EU1 9.378 . 1_556 yes
EU1 EU1 9.378 . 1_554 yes
EU1 EU1 9.462 . 1_565 yes
EU1 EU1 9.462 . 1_545 yes
EU1 EU1 9.6498(4) . 3_565 yes
EU1 EU1 9.6498(4) . 3_465 yes
